data_9000586
loop_
_publ_author_name
'Winter, J. K.'
'Ghose, S.'
'Okamura, F. P.'

_publ_section_title
;
 A high-temperature study of the thermal expansion and the anisotropy of the
 sodium atom in low albite
 T = 970 deg C
 Note: this sample of feldspar is from Tiburon, Marin County, California, USA
;
_journal_name_full 'American Mineralogist'
_journal_page_first 921
_journal_page_last 931
_journal_volume 62
_journal_year 1977
_chemical_formula_sum 'Al Na O8 Si3'
_chemical_name_mineral Albite
_space_group_IT_number 2
_symmetry_space_group_name_Hall '-P 1 (1/2*x+1/2*y,1/2*x-1/2*y,-z)'
_symmetry_space_group_name_H-M 'C -1'
_cell_angle_alpha 93.3
_cell_angle_beta 116.2
_cell_angle_gamma 87.6
_cell_formula_units_Z 4
_cell_length_a 8.277
_cell_length_b 12.860
_cell_length_c 7.181
_cell_volume 684.577
_database_code_amcsd 0000597
_diffrn_ambient_temperature 1243.15
_exptl_crystal_density_diffrn 2.544
_cod_original_formula_sum 'Na Al Si3 O8'
_cod_database_code 9000586

loop_
_space_group_symop_operation_xyz
x,y,z
1/2+x,1/2+y,z
-x,-y,-z
1/2-x,1/2-y,-z

loop_
_atom_site_aniso_label
_atom_site_aniso_U_11
_atom_site_aniso_U_22
_atom_site_aniso_U_33
_atom_site_aniso_U_12
_atom_site_aniso_U_13
_atom_site_aniso_U_23
Na 0.06592 0.16946 0.12847 -0.00966 0.03317 -0.05191
Al1o 0.03100 0.02671 0.02372 -0.00483 0.01211 0.00084
Si1m 0.02821 0.02504 0.02141 0.00386 0.01138 0.00209
Si2o 0.02570 0.02087 0.02855 -0.00241 0.00969 0.00084
Si2m 0.02542 0.02087 0.02918 0.00097 0.01065 0.00251
Oa1 0.06760 0.05092 0.02792 -0.00097 0.02567 0.00460
Oa2 0.03268 0.02087 0.04828 -0.00097 0.01041 0.00502
Obo 0.04581 0.06094 0.05920 -0.01642 0.03317 -0.00209
Obm 0.04972 0.06762 0.07536 0.01497 0.04238 0.00377
Oco 0.04218 0.03005 0.05983 -0.00917 0.01792 -0.00293
Ocm 0.04246 0.02755 0.06088 0.01014 0.01792 0.00753
Odo 0.04888 0.05092 0.03191 0.00724 0.00557 0.00670
Odm 0.05307 0.05676 0.03212 -0.01111 0.00145 -0.00293

loop_
_atom_site_label
_atom_site_fract_x
_atom_site_fract_y
_atom_site_fract_z
_atom_site_type_symbol
_atom_site_attached_hydrogens
Na 0.27820 0.98830 0.14680 Na 0
Al1o 0.00980 0.17470 0.21130 Al 0
Si1m 0.00580 0.82000 0.23700 Si 0
Si2o 0.69970 0.11350 0.32520 Si 0
Si2m 0.69110 0.88300 0.35960 Si 0
Oa1 0.00450 0.13710 0.97170 O 0
Oa2 0.60780 0.00010 0.28410 O 0
Obo 0.81550 0.12230 0.20120 O 0
Obm 0.82520 0.85310 0.25490 O 0
Oco 0.02250 0.30800 0.26790 O 0
Ocm 0.02980 0.69470 0.24660 O 0
Odo 0.20140 0.11360 0.39340 O 0
Odm 0.17950 0.87060 0.42800 O 0

loop_
_cod_changelog_entry_id
_cod_changelog_entry_author
_cod_changelog_entry_date
_cod_changelog_entry_text
1
;cod-tools version 3.8.0
Id: cif_guess_AMCSD_atom_types 9581 2023-05-17 12:35:41Z saulius
;
2023-05-18T11:36:24+03:00
;Derived atom types and hydrogen counts
from atom names that follow the AMCSD naming convention
(Wat == water, O-H == hydroxyl).
;

loop_
_cod_related_entry_id
_cod_related_entry_database
_cod_related_entry_code
1 AMCSD 0000597
